data_1562086
loop_
_publ_author_name
'Liu, Yong-Liang'
'Wu, Ya-Pan'
'Li, Dong-Sheng'
'Dong, Wen-Wen'
'Zhou, Chun-Sheng'

_publ_section_title
;
 Two interpenetrating CuII/NiII-coordinated polymers based on an
 unsymmetrical bifunctional N/O-tectonic: Syntheses, structures and
 magnetic properties
;
_journal_name_full 'Journal of Solid State Chemistry'
_journal_page_first 38
_journal_page_last 43
_journal_paper_doi 10.1016/j.jssc.2014.05.022
_journal_volume 223
_journal_year 2015
_chemical_formula_sum 'C28 H22 Cu N8 O6'
_chemical_formula_weight 630.08
_space_group_IT_number 14
_space_group_name_Hall '-P 2ybc'
_space_group_name_H-M_alt 'P 1 21/c 1'
_symmetry_cell_setting monoclinic
_symmetry_space_group_name_H-M 'P 1 21/c 1'
_atom_sites_solution_hydrogens geom
_atom_sites_solution_primary direct
_atom_sites_solution_secondary difmap
_cell_angle_alpha 90.00
_cell_angle_beta 90.182(10)
_cell_angle_gamma 90.00
_cell_formula_units_Z 4
_cell_length_a 9.977(5)
_cell_length_b 23.146(12)
_cell_length_c 11.944(6)
_cell_measurement_reflns_used 6292
_cell_measurement_temperature 296(2)
_cell_measurement_theta_max 27.46
_cell_measurement_theta_min 1.76
_cell_volume 2758(2)
_computing_structure_refinement 'SHELXL-97 (Sheldrick, 1997)'
_computing_structure_solution 'SHELXS-97 (Sheldrick, 1990)'
_diffrn_ambient_temperature 296(2)
_diffrn_measured_fraction_theta_full 0.999
_diffrn_measured_fraction_theta_max 0.999
_diffrn_radiation_monochromator graphite
_diffrn_radiation_source 'fine-focus sealed tube'
_diffrn_radiation_type MoK\a
_diffrn_radiation_wavelength 0.71073
_diffrn_reflns_av_R_equivalents 0.1370
_diffrn_reflns_av_sigmaI/netI 0.1047
_diffrn_reflns_limit_h_max 12
_diffrn_reflns_limit_h_min -12
_diffrn_reflns_limit_k_max 29
_diffrn_reflns_limit_k_min -30
_diffrn_reflns_limit_l_max 15
_diffrn_reflns_limit_l_min -15
_diffrn_reflns_number 29206
_diffrn_reflns_theta_full 27.46
_diffrn_reflns_theta_max 27.46
_diffrn_reflns_theta_min 1.76
_exptl_absorpt_coefficient_mu 0.851
_exptl_absorpt_correction_T_max 0.888
_exptl_absorpt_correction_T_min 0.832
_exptl_absorpt_correction_type multi-scan
_exptl_crystal_colour blue
_exptl_crystal_density_diffrn 1.517
_exptl_crystal_density_method 'not measured'
_exptl_crystal_description prism
_exptl_crystal_F_000 1292
_exptl_crystal_size_max 0.23
_exptl_crystal_size_mid 0.18
_exptl_crystal_size_min 0.14
_refine_diff_density_max 0.317
_refine_diff_density_min -0.546
_refine_diff_density_rms 0.077
_refine_ls_extinction_method none
_refine_ls_goodness_of_fit_ref 1.078
_refine_ls_hydrogen_treatment mixed
_refine_ls_matrix_type full
_refine_ls_number_parameters 400
_refine_ls_number_reflns 6292
_refine_ls_number_restraints 6
_refine_ls_restrained_S_all 1.077
_refine_ls_R_factor_all 0.1212
_refine_ls_R_factor_gt 0.0742
_refine_ls_shift/su_max 0.000
_refine_ls_shift/su_mean 0.000
_refine_ls_structure_factor_coef Fsqd
_refine_ls_weighting_details 'calc w=1/[\s^2^(Fo^2^)+(0.0457P)^2^+2.0779P] where P=(Fo^2^+2Fc^2^)/3'
_refine_ls_weighting_scheme calc
_refine_ls_wR_factor_gt 0.1408
_refine_ls_wR_factor_ref 0.1621
_reflns_number_gt 4163
_reflns_number_total 6292
_reflns_threshold_expression >2sigma(I)
_cod_data_source_file JSSC-2015-223-38.cif
_cod_data_source_block 1
_cod_depositor_comments
;
The following automatic conversions were performed:

data item '_exptl_absorpt_correction_type' value 'Multi-scan' was
changed to 'multi-scan' in accordance with the built-in table derived
from the CIF Core dictionary named 'cif_core.dic' version 2.4.5 last
updated on 2014-11-21.

data item '_symmetry_cell_setting' value 'Monoclinic' was changed to
'monoclinic' in accordance with the built-in table derived from the
CIF Core dictionary named 'cif_core.dic' version 2.4.5 last updated
on 2014-11-21.

Automatic conversion script
Id: cif_fix_values 8369 2020-08-20 11:38:08Z andrius 
;
_cod_original_sg_symbol_H-M P21/c
_cod_database_code 1562086

loop_
_symmetry_equiv_pos_as_xyz
'x, y, z'
'-x, y+1/2, -z+1/2'
'-x, -y, -z'
'x, -y-1/2, z-1/2'

loop_
_atom_site_label
_atom_site_type_symbol
_atom_site_fract_x
_atom_site_fract_y
_atom_site_fract_z
_atom_site_U_iso_or_equiv
_atom_site_adp_type
_atom_site_occupancy
_atom_site_symmetry_multiplicity
_atom_site_calc_flag
_atom_site_refinement_flags
_atom_site_disorder_assembly
_atom_site_disorder_group
Cu1 Cu 0.18876(5) 0.37358(2) 0.54888(4) 0.03379(17) Uani 1 1 d . . .
O1 O 1.0539(3) 0.36160(13) -0.3368(3) 0.0403(7) Uani 1 1 d . . .
O3 O 1.0547(3) 0.39066(12) 1.4340(3) 0.0404(8) Uani 1 1 d . . .
N5 N 0.3253(4) 0.40572(17) 0.6553(3) 0.0395(9) Uani 1 1 d . . .
N1 N 0.6438(4) 0.29276(15) 0.1243(3) 0.0382(9) Uani 1 1 d . . .
N4 N 0.3192(4) 0.34011(16) 0.4407(3) 0.0352(8) Uani 1 1 d . . .
O2 O 1.1428(3) 0.27383(14) -0.3410(3) 0.0511(9) Uani 1 1 d . . .
C2 C 0.9709(4) 0.29349(18) -0.2063(3) 0.0316(9) Uani 1 1 d . . .
N6 N 0.6597(4) 0.45759(15) 0.9651(3) 0.0374(9) Uani 1 1 d . . .
N7 N 0.7485(4) 0.54343(16) 0.9436(3) 0.0413(9) Uani 1 1 d . . .
H7A H 0.7974 0.5733 0.9564 0.062 Uiso 1 1 calc R . .
O4 O 1.1659(3) 0.47345(13) 1.4258(3) 0.0441(8) Uani 1 1 d . . .
N3 N 0.6015(4) 0.20482(17) 0.1974(3) 0.0450(10) Uani 1 1 d . . .
C25 C 0.9867(4) 0.45705(17) 1.2944(3) 0.0294(9) Uani 1 1 d . . .
C28 C 1.0758(4) 0.44103(18) 1.3923(4) 0.0332(10) Uani 1 1 d . . .
N2 N 0.6876(4) 0.20043(15) 0.1106(3) 0.0401(9) Uani 1 1 d . . .
H2A H 0.7211 0.1686 0.0863 0.060 Uiso 1 1 calc R . .
C5 C 0.8027(4) 0.26608(18) -0.0268(3) 0.0320(9) Uani 1 1 d . . .
C9 C 0.5789(5) 0.26061(19) 0.2022(4) 0.0372(10) Uani 1 1 d . . .
C22 C 0.8290(4) 0.48477(18) 1.1075(3) 0.0328(10) Uani 1 1 d . . .
C1 C 1.0627(4) 0.30904(19) -0.3012(3) 0.0346(10) Uani 1 1 d . . .
C7 C 0.8815(5) 0.33402(19) -0.1634(4) 0.0382(10) Uani 1 1 d . . .
H7 H 0.8779 0.3706 -0.1953 0.046 Uiso 1 1 calc R . .
C17 C 0.5114(4) 0.45886(19) 0.7983(4) 0.0365(10) Uani 1 1 d . . .
C21 C 0.7461(4) 0.49536(18) 1.0076(3) 0.0338(10) Uani 1 1 d . . .
C13 C 0.3547(5) 0.3666(2) 0.3457(4) 0.0493(13) Uani 1 1 d . . .
H13 H 0.3203 0.4032 0.3314 0.059 Uiso 1 1 calc R . .
N8 N 0.6619(4) 0.53761(17) 0.8556(3) 0.0463(10) Uani 1 1 d . . .
C20 C 0.6109(5) 0.48555(19) 0.8725(4) 0.0365(10) Uani 1 1 d . . .
C24 C 0.8856(5) 0.4203(2) 1.2587(4) 0.0460(12) Uani 1 1 d . . .
H24 H 0.8703 0.3861 1.2974 0.055 Uiso 1 1 calc R . .
C16 C 0.4478(5) 0.4086(2) 0.8273(4) 0.0457(12) Uani 1 1 d . . .
H16 H 0.4659 0.3914 0.8960 0.055 Uiso 1 1 calc R . .
C15 C 0.3563(5) 0.3833(2) 0.7544(4) 0.0461(12) Uani 1 1 d . . .
H15 H 0.3150 0.3491 0.7759 0.055 Uiso 1 1 calc R . .
C4 C 0.8920(5) 0.22570(19) -0.0692(4) 0.0433(12) Uani 1 1 d . . .
H4 H 0.8958 0.1890 -0.0377 0.052 Uiso 1 1 calc R . .
C3 C 0.9761(5) 0.23935(19) -0.1584(4) 0.0417(11) Uani 1 1 d . . .
H3 H 1.0358 0.2119 -0.1856 0.050 Uiso 1 1 calc R . .
C8 C 0.7136(4) 0.25351(18) 0.0672(4) 0.0344(10) Uani 1 1 d . . .
C10 C 0.4901(5) 0.28717(19) 0.2860(4) 0.0379(10) Uani 1 1 d . . .
C14 C 0.4395(5) 0.3425(2) 0.2679(4) 0.0515(14) Uani 1 1 d . . .
H14 H 0.4629 0.3629 0.2038 0.062 Uiso 1 1 calc R . .
C26 C 1.0054(5) 0.50855(19) 1.2381(4) 0.0457(12) Uani 1 1 d . . .
H26 H 1.0702 0.5344 1.2633 0.055 Uiso 1 1 calc R . .
C11 C 0.4527(5) 0.2587(2) 0.3833(4) 0.0432(12) Uani 1 1 d . . .
H11 H 0.4840 0.2216 0.3984 0.052 Uiso 1 1 calc R . .
C6 C 0.7977(4) 0.32118(18) -0.0744(4) 0.0368(10) Uani 1 1 d . . .
H6 H 0.7390 0.3489 -0.0467 0.044 Uiso 1 1 calc R . .
C19 C 0.3851(6) 0.4551(3) 0.6284(5) 0.074(2) Uani 1 1 d . . .
H19 H 0.3629 0.4722 0.5603 0.088 Uiso 1 1 calc R . .
C18 C 0.4787(6) 0.4826(3) 0.6959(4) 0.073(2) Uani 1 1 d . . .
H18 H 0.5190 0.5167 0.6724 0.088 Uiso 1 1 calc R . .
C27 C 0.9285(5) 0.52240(19) 1.1445(4) 0.0457(12) Uani 1 1 d . . .
H27 H 0.9437 0.5569 1.1065 0.055 Uiso 1 1 calc R . .
C23 C 0.8071(5) 0.4336(2) 1.1666(4) 0.0459(12) Uani 1 1 d . . .
H23 H 0.7396 0.4084 1.1440 0.055 Uiso 1 1 calc R . .
C12 C 0.3675(5) 0.2864(2) 0.4577(4) 0.0446(12) Uani 1 1 d . . .
H12 H 0.3426 0.2670 0.5225 0.054 Uiso 1 1 calc R . .
O5 O 0.7915(5) 0.09251(17) 0.0580(5) 0.0881(16) Uani 1 1 d D . .
O6 O 0.8712(6) 0.6571(2) 0.9462(6) 0.113(2) Uani 1 1 d D . .
H5B H 0.801(8) 0.0575(15) 0.079(7) 0.169 Uiso 1 1 d D . .
H5A H 0.722(6) 0.093(4) 0.014(7) 0.169 Uiso 1 1 d D . .
H6A H 0.867(8) 0.682(3) 0.894(5) 0.169 Uiso 1 1 d D . .
H6B H 0.804(7) 0.659(4) 0.988(7) 0.169 Uiso 1 1 d D . .

loop_
_atom_site_aniso_label
_atom_site_aniso_U_11
_atom_site_aniso_U_22
_atom_site_aniso_U_33
_atom_site_aniso_U_23
_atom_site_aniso_U_13
_atom_site_aniso_U_12
Cu1 0.0331(3) 0.0463(3) 0.0220(3) 0.0022(2) 0.00139(19) 0.0007(3)
O1 0.0433(18) 0.0405(18) 0.0373(18) 0.0051(14) 0.0124(14) -0.0007(15)
O3 0.0444(18) 0.0389(17) 0.0378(18) 0.0113(13) -0.0126(14) -0.0067(15)
N5 0.038(2) 0.052(2) 0.028(2) -0.0049(17) -0.0024(16) -0.0022(19)
N1 0.049(2) 0.036(2) 0.029(2) 0.0015(16) 0.0157(17) 0.0035(18)
N4 0.037(2) 0.041(2) 0.028(2) 0.0032(16) 0.0058(15) 0.0053(18)
O2 0.057(2) 0.049(2) 0.047(2) 0.0046(16) 0.0260(17) 0.0109(18)
C2 0.037(2) 0.036(2) 0.022(2) -0.0012(17) 0.0020(17) -0.001(2)
N6 0.045(2) 0.034(2) 0.033(2) 0.0015(16) -0.0128(17) 0.0025(18)
N7 0.053(2) 0.038(2) 0.033(2) 0.0032(16) -0.0148(18) -0.0044(19)
O4 0.051(2) 0.0343(17) 0.047(2) 0.0013(14) -0.0184(16) -0.0046(16)
N3 0.051(2) 0.044(2) 0.040(2) 0.0082(18) 0.0204(19) 0.006(2)
C25 0.034(2) 0.031(2) 0.023(2) -0.0003(16) -0.0051(17) 0.0006(19)
C28 0.037(2) 0.031(2) 0.032(2) 0.0015(18) -0.0012(18) 0.002(2)
N2 0.046(2) 0.0311(19) 0.043(2) 0.0027(16) 0.0184(18) 0.0072(18)
C5 0.036(2) 0.032(2) 0.028(2) 0.0039(17) 0.0054(18) 0.0023(19)
C9 0.042(3) 0.039(3) 0.030(2) 0.0020(19) 0.0094(19) 0.005(2)
C22 0.042(2) 0.032(2) 0.025(2) -0.0004(17) -0.0039(18) -0.001(2)
C1 0.036(2) 0.042(3) 0.025(2) -0.0007(19) 0.0026(18) -0.002(2)
C7 0.048(3) 0.030(2) 0.037(3) 0.0050(18) 0.009(2) 0.003(2)
C17 0.038(2) 0.040(2) 0.031(2) -0.0003(19) -0.0051(19) 0.004(2)
C21 0.041(3) 0.032(2) 0.029(2) 0.0004(18) -0.0073(19) 0.007(2)
C13 0.065(3) 0.044(3) 0.039(3) 0.010(2) 0.020(2) 0.011(3)
N8 0.054(3) 0.048(2) 0.036(2) 0.0098(18) -0.0186(19) -0.005(2)
C20 0.043(3) 0.037(2) 0.029(2) -0.0005(18) -0.0093(19) 0.002(2)
C24 0.056(3) 0.039(3) 0.043(3) 0.014(2) -0.016(2) -0.013(2)
C16 0.056(3) 0.049(3) 0.032(3) 0.008(2) -0.017(2) -0.001(3)
C15 0.056(3) 0.040(3) 0.043(3) 0.005(2) -0.011(2) -0.003(2)
C4 0.059(3) 0.031(2) 0.040(3) 0.012(2) 0.014(2) 0.006(2)
C3 0.045(3) 0.034(2) 0.046(3) 0.003(2) 0.016(2) 0.011(2)
C8 0.039(3) 0.031(2) 0.033(2) 0.0062(18) 0.0054(19) 0.001(2)
C10 0.040(3) 0.040(3) 0.034(3) 0.0034(19) 0.0080(19) 0.003(2)
C14 0.070(4) 0.049(3) 0.036(3) 0.012(2) 0.024(2) 0.015(3)
C26 0.059(3) 0.036(3) 0.042(3) 0.004(2) -0.022(2) -0.013(2)
C11 0.053(3) 0.039(3) 0.038(3) 0.008(2) 0.011(2) 0.006(2)
C6 0.041(2) 0.037(2) 0.033(3) 0.0014(18) 0.014(2) 0.007(2)
C19 0.087(4) 0.090(4) 0.043(3) 0.030(3) -0.031(3) -0.039(4)
C18 0.096(5) 0.076(4) 0.047(3) 0.027(3) -0.036(3) -0.046(4)
C27 0.064(3) 0.033(2) 0.040(3) 0.008(2) -0.020(2) -0.007(2)
C23 0.052(3) 0.042(3) 0.044(3) 0.006(2) -0.019(2) -0.014(2)
C12 0.052(3) 0.053(3) 0.029(3) 0.006(2) 0.007(2) -0.003(2)
O5 0.087(4) 0.042(2) 0.135(5) 0.009(3) 0.032(3) 0.016(2)
O6 0.133(5) 0.072(3) 0.134(6) 0.032(3) -0.043(4) -0.037(3)

loop_
_atom_type_symbol
_atom_type_description
_atom_type_scat_dispersion_real
_atom_type_scat_dispersion_imag
_atom_type_scat_source
C C 0.0033 0.0016 'International Tables Vol C Tables 4.2.6.8 and 6.1.1.4'
H H 0.0000 0.0000 'International Tables Vol C Tables 4.2.6.8 and 6.1.1.4'
N N 0.0061 0.0033 'International Tables Vol C Tables 4.2.6.8 and 6.1.1.4'
O O 0.0106 0.0060 'International Tables Vol C Tables 4.2.6.8 and 6.1.1.4'
Cu Cu 0.3201 1.2651 'International Tables Vol C Tables 4.2.6.8 and 6.1.1.4'

loop_
_geom_angle_atom_site_label_1
_geom_angle_atom_site_label_2
_geom_angle_atom_site_label_3
_geom_angle
_geom_angle_site_symmetry_1
_geom_angle_site_symmetry_3
O1 Cu1 O3 92.78(14) 1_456 1_454
O1 Cu1 N4 148.91(14) 1_456 .
O3 Cu1 N4 94.03(15) 1_454 .
O1 Cu1 N5 94.48(15) 1_456 .
O3 Cu1 N5 146.42(15) 1_454 .
N4 Cu1 N5 96.41(15) . .
C1 O1 Cu1 108.6(3) . 1_654
C28 O3 Cu1 110.1(3) . 1_656
C15 N5 C19 116.6(4) . .
C15 N5 Cu1 125.2(3) . .
C19 N5 Cu1 118.1(3) . .
C8 N1 C9 103.2(4) . .
C13 N4 C12 117.0(4) . .
C13 N4 Cu1 123.1(3) . .
C12 N4 Cu1 119.6(3) . .
C3 C2 C7 118.9(4) . .
C3 C2 C1 120.5(4) . .
C7 C2 C1 120.6(4) . .
C21 N6 C20 103.1(4) . .
C21 N7 N8 110.0(4) . .
C21 N7 H7A 125.0 . .
N8 N7 H7A 125.0 . .
C9 N3 N2 102.5(3) . .
C26 C25 C24 118.6(4) . .
C26 C25 C28 120.5(4) . .
C24 C25 C28 120.8(4) . .
O4 C28 O3 122.9(4) . .
O4 C28 C25 121.8(4) . .
O3 C28 C25 115.2(4) . .
N3 N2 C8 110.3(4) . .
N3 N2 H2A 124.9 . .
C8 N2 H2A 124.9 . .
C4 C5 C6 119.3(4) . .
C4 C5 C8 122.6(4) . .
C6 C5 C8 118.2(4) . .
N3 C9 N1 115.3(4) . .
N3 C9 C10 123.0(4) . .
N1 C9 C10 121.7(4) . .
C27 C22 C23 119.0(4) . .
C27 C22 C21 123.5(4) . .
C23 C22 C21 117.6(4) . .
O2 C1 O1 122.5(4) . .
O2 C1 C2 121.9(4) . .
O1 C1 C2 115.6(4) . .
C6 C7 C2 121.7(4) . .
C6 C7 H7 119.1 . .
C2 C7 H7 119.1 . .
C16 C17 C18 117.0(4) . .
C16 C17 C20 121.2(4) . .
C18 C17 C20 121.7(4) . .
N6 C21 N7 109.8(4) . .
N6 C21 C22 124.3(4) . .
N7 C21 C22 125.9(4) . .
N4 C13 C14 123.4(4) . .
N4 C13 H13 118.3 . .
C14 C13 H13 118.3 . .
C20 N8 N7 102.4(3) . .
N8 C20 N6 114.7(4) . .
N8 C20 C17 123.5(4) . .
N6 C20 C17 121.9(4) . .
C23 C24 C25 121.2(4) . .
C23 C24 H24 119.4 . .
C25 C24 H24 119.4 . .
C17 C16 C15 120.3(4) . .
C17 C16 H16 119.9 . .
C15 C16 H16 119.9 . .
N5 C15 C16 123.0(4) . .
N5 C15 H15 118.5 . .
C16 C15 H15 118.5 . .
C5 C4 C3 121.0(4) . .
C5 C4 H4 119.5 . .
C3 C4 H4 119.5 . .
C2 C3 C4 120.1(4) . .
C2 C3 H3 120.0 . .
C4 C3 H3 120.0 . .
N1 C8 N2 108.7(4) . .
N1 C8 C5 125.2(4) . .
N2 C8 C5 126.1(4) . .
C11 C10 C14 118.0(4) . .
C11 C10 C9 122.3(4) . .
C14 C10 C9 119.7(4) . .
C13 C14 C10 119.4(4) . .
C13 C14 H14 120.3 . .
C10 C14 H14 120.3 . .
C25 C26 C27 121.0(4) . .
C25 C26 H26 119.5 . .
C27 C26 H26 119.5 . .
C10 C11 C12 118.8(4) . .
C10 C11 H11 120.6 . .
C12 C11 H11 120.6 . .
C7 C6 C5 119.1(4) . .
C7 C6 H6 120.4 . .
C5 C6 H6 120.4 . .
N5 C19 C18 123.8(5) . .
N5 C19 H19 118.1 . .
C18 C19 H19 118.1 . .
C17 C18 C19 119.3(5) . .
C17 C18 H18 120.3 . .
C19 C18 H18 120.3 . .
C22 C27 C26 120.1(4) . .
C22 C27 H27 120.0 . .
C26 C27 H27 120.0 . .
C24 C23 C22 120.0(4) . .
C24 C23 H23 120.0 . .
C22 C23 H23 120.0 . .
N4 C12 C11 123.3(4) . .
N4 C12 H12 118.3 . .
C11 C12 H12 118.3 . .
H5B O5 H5A 106(3) . .
H6A O6 H6B 111(4) . .

loop_
_geom_bond_atom_site_label_1
_geom_bond_atom_site_label_2
_geom_bond_distance
_geom_bond_site_symmetry_2
Cu1 O1 1.941(3) 1_456
Cu1 O3 1.953(3) 1_454
Cu1 N4 1.994(4) .
Cu1 N5 2.003(4) .
O1 C1 1.292(5) .
O1 Cu1 1.941(3) 1_654
O3 C28 1.286(5) .
O3 Cu1 1.953(3) 1_656
N5 C15 1.328(6) .
N5 C19 1.330(6) .
N1 C8 1.333(5) .
N1 C9 1.357(5) .
N4 C13 1.339(5) .
N4 C12 1.348(6) .
O2 C1 1.237(5) .
C2 C3 1.379(6) .
C2 C7 1.393(6) .
C2 C1 1.503(6) .
N6 C21 1.328(5) .
N6 C20 1.369(5) .
N7 C21 1.350(5) .
N7 N8 1.365(5) .
N7 H7A 0.8600 .
O4 C28 1.237(5) .
N3 C9 1.312(5) .
N3 N2 1.352(5) .
C25 C26 1.381(6) .
C25 C24 1.385(6) .
C25 C28 1.512(5) .
N2 C8 1.358(5) .
N2 H2A 0.8600 .
C5 C4 1.388(6) .
C5 C6 1.397(6) .
C5 C8 1.464(6) .
C9 C10 1.474(6) .
C22 C27 1.391(6) .
C22 C23 1.396(6) .
C22 C21 1.471(5) .
C7 C6 1.387(6) .
C7 H7 0.9300 .
C17 C16 1.370(6) .
C17 C18 1.379(6) .
C17 C20 1.465(6) .
C13 C14 1.377(6) .
C13 H13 0.9300 .
N8 C20 1.324(6) .
C24 C23 1.384(6) .
C24 H24 0.9300 .
C16 C15 1.389(6) .
C16 H16 0.9300 .
C15 H15 0.9300 .
C4 C3 1.394(6) .
C4 H4 0.9300 .
C3 H3 0.9300 .
C10 C11 1.389(6) .
C10 C14 1.392(6) .
C14 H14 0.9300 .
C26 C27 1.392(6) .
C26 H26 0.9300 .
C11 C12 1.388(6) .
C11 H11 0.9300 .
C6 H6 0.9300 .
C19 C18 1.387(7) .
C19 H19 0.9300 .
C18 H18 0.9300 .
C27 H27 0.9300 .
C23 H23 0.9300 .
C12 H12 0.9300 .
O5 H5B 0.85(2) .
O5 H5A 0.87(2) .
O6 H6A 0.85(2) .
O6 H6B 0.84(2) .

loop_
_geom_torsion_atom_site_label_1
_geom_torsion_atom_site_label_2
_geom_torsion_atom_site_label_3
_geom_torsion_atom_site_label_4
_geom_torsion
_geom_torsion_site_symmetry_1
_geom_torsion_site_symmetry_2
_geom_torsion_site_symmetry_3
_geom_torsion_site_symmetry_4
O1 Cu1 N5 C15 45.8(4) 1_456 . . .
O3 Cu1 N5 C15 147.7(4) 1_454 . . .
N4 Cu1 N5 C15 -105.0(4) . . . .
O1 Cu1 N5 C19 -130.3(4) 1_456 . . .
O3 Cu1 N5 C19 -28.4(6) 1_454 . . .
N4 Cu1 N5 C19 78.9(4) . . . .
O1 Cu1 N4 C13 151.5(4) 1_456 . . .
O3 Cu1 N4 C13 49.4(4) 1_454 . . .
N5 Cu1 N4 C13 -98.7(4) . . . .
O1 Cu1 N4 C12 -23.1(5) 1_456 . . .
O3 Cu1 N4 C12 -125.3(3) 1_454 . . .
N5 Cu1 N4 C12 86.6(4) . . . .
Cu1 O3 C28 O4 -2.7(5) 1_656 . . .
Cu1 O3 C28 C25 174.3(3) 1_656 . . .
C26 C25 C28 O4 1.0(7) . . . .
C24 C25 C28 O4 -179.4(4) . . . .
C26 C25 C28 O3 -176.0(4) . . . .
C24 C25 C28 O3 3.5(6) . . . .
C9 N3 N2 C8 0.3(5) . . . .
N2 N3 C9 N1 0.3(6) . . . .
N2 N3 C9 C10 -179.4(4) . . . .
C8 N1 C9 N3 -0.7(6) . . . .
C8 N1 C9 C10 179.0(4) . . . .
Cu1 O1 C1 O2 -2.8(5) 1_654 . . .
Cu1 O1 C1 C2 176.1(3) 1_654 . . .
C3 C2 C1 O2 1.9(7) . . . .
C7 C2 C1 O2 -179.8(4) . . . .
C3 C2 C1 O1 -177.1(4) . . . .
C7 C2 C1 O1 1.3(6) . . . .
C3 C2 C7 C6 -0.2(7) . . . .
C1 C2 C7 C6 -178.6(4) . . . .
C20 N6 C21 N7 0.1(5) . . . .
C20 N6 C21 C22 -178.2(4) . . . .
N8 N7 C21 N6 -0.3(5) . . . .
N8 N7 C21 C22 177.9(4) . . . .
C27 C22 C21 N6 173.4(4) . . . .
C23 C22 C21 N6 -5.5(7) . . . .
C27 C22 C21 N7 -4.6(7) . . . .
C23 C22 C21 N7 176.5(5) . . . .
C12 N4 C13 C14 -1.8(8) . . . .
Cu1 N4 C13 C14 -176.6(4) . . . .
C21 N7 N8 C20 0.4(5) . . . .
N7 N8 C20 N6 -0.4(5) . . . .
N7 N8 C20 C17 -179.6(4) . . . .
C21 N6 C20 N8 0.2(5) . . . .
C21 N6 C20 C17 179.4(4) . . . .
C16 C17 C20 N8 -170.7(5) . . . .
C18 C17 C20 N8 10.0(8) . . . .
C16 C17 C20 N6 10.1(7) . . . .
C18 C17 C20 N6 -169.1(5) . . . .
C26 C25 C24 C23 2.1(8) . . . .
C28 C25 C24 C23 -177.5(5) . . . .
C18 C17 C16 C15 0.9(8) . . . .
C20 C17 C16 C15 -178.4(4) . . . .
C19 N5 C15 C16 -1.0(8) . . . .
Cu1 N5 C15 C16 -177.2(4) . . . .
C17 C16 C15 N5 -0.4(8) . . . .
C6 C5 C4 C3 -0.2(7) . . . .
C8 C5 C4 C3 -179.5(4) . . . .
C7 C2 C3 C4 0.6(7) . . . .
C1 C2 C3 C4 178.9(4) . . . .
C5 C4 C3 C2 -0.4(8) . . . .
C9 N1 C8 N2 0.8(5) . . . .
C9 N1 C8 C5 -179.5(4) . . . .
N3 N2 C8 N1 -0.7(5) . . . .
N3 N2 C8 C5 179.6(4) . . . .
C4 C5 C8 N1 167.3(5) . . . .
C6 C5 C8 N1 -12.0(7) . . . .
C4 C5 C8 N2 -13.0(7) . . . .
C6 C5 C8 N2 167.7(4) . . . .
N3 C9 C10 C11 17.8(7) . . . .
N1 C9 C10 C11 -161.9(5) . . . .
N3 C9 C10 C14 -161.3(5) . . . .
N1 C9 C10 C14 19.0(7) . . . .
N4 C13 C14 C10 1.4(8) . . . .
C11 C10 C14 C13 -0.3(8) . . . .
C9 C10 C14 C13 178.8(5) . . . .
C24 C25 C26 C27 -2.8(7) . . . .
C28 C25 C26 C27 176.7(4) . . . .
C14 C10 C11 C12 -0.2(7) . . . .
C9 C10 C11 C12 -179.3(4) . . . .
C2 C7 C6 C5 -0.3(7) . . . .
C4 C5 C6 C7 0.5(7) . . . .
C8 C5 C6 C7 179.9(4) . . . .
C15 N5 C19 C18 1.9(9) . . . .
Cu1 N5 C19 C18 178.3(5) . . . .
C16 C17 C18 C19 -0.1(9) . . . .
C20 C17 C18 C19 179.2(6) . . . .
N5 C19 C18 C17 -1.4(11) . . . .
C23 C22 C27 C26 0.7(7) . . . .
C21 C22 C27 C26 -178.2(5) . . . .
C25 C26 C27 C22 1.5(8) . . . .
C25 C24 C23 C22 0.1(8) . . . .
C27 C22 C23 C24 -1.5(7) . . . .
C21 C22 C23 C24 177.5(5) . . . .
C13 N4 C12 C11 1.2(7) . . . .
Cu1 N4 C12 C11 176.2(4) . . . .
C10 C11 C12 N4 -0.3(8) . . . .
